data_4080238
loop_
_publ_author_name
'Buchner, Magnus R.'
'Bechlars, Bettina'
'Wahl, Bernhard'
'Ruhland, Klaus'

_publ_section_title
;
 Influence of Electronically and Sterically Tunable Cinnamate Ligands on
 the Spectroscopic Properties and Reactivity of
 Bis(triphenylphosphine)platinum(0) Olefin Complexes
;
_journal_issue 6
_journal_name_full Organometallics
_journal_page_first 1643
_journal_paper_doi 10.1021/om301021j
_journal_volume 32
_journal_year 2013
_chemical_compound_source 'see text'
_chemical_formula_moiety 'C51 H40 N2 O6 P2 Pt'
_chemical_formula_sum 'C51 H40 N2 O6 P2 Pt'
_chemical_formula_weight 1033.87
_chemical_name_systematic ?
_space_group_IT_number 14
_symmetry_cell_setting monoclinic
_symmetry_Int_Tables_number 14
_symmetry_space_group_name_Hall '-P 2ybc'
_symmetry_space_group_name_H-M 'P 1 21/c 1'
_atom_sites_solution_hydrogens geom
_atom_sites_solution_primary direct
_atom_sites_solution_secondary difmap
_audit_creation_date 'Oct 30 16:54:34 2012'
_audit_creation_method 'PLATON <TABLE ACC> option'
_audit_update_record
;
;
_cell_angle_alpha 90
_cell_angle_beta 93.581(2)
_cell_angle_gamma 90
_cell_formula_units_Z 4
_cell_length_a 23.0336(13)
_cell_length_b 9.5895(6)
_cell_length_c 19.7733(12)
_cell_measurement_temperature 173
_cell_volume 4359.0(5)
_computing_publication_material 'PLATON (Spek, 2003)'
_computing_structure_refinement 'SHELXL-97 (Sheldrick, 1997)'
_diffrn_ambient_temperature 173
_diffrn_detector ' CCD plate '
_diffrn_detector_area_resol_mean 16
_diffrn_measured_fraction_theta_full 0.992
_diffrn_measured_fraction_theta_max 0.992
_diffrn_measurement_device ' \k-geometry diffractometer '
_diffrn_measurement_device_type ' Bruker APEX-II CCD '
_diffrn_measurement_method ' phi- and omega-rotation '
_diffrn_radiation_monochromator graphite
_diffrn_radiation_probe x-ray
_diffrn_radiation_source 'fine-focus sealed tube'
_diffrn_radiation_type MoK\a
_diffrn_radiation_wavelength 0.71073
_diffrn_reflns_av_R_equivalents 0.0368
_diffrn_reflns_av_sigmaI/netI 0.0120
_diffrn_reflns_limit_h_max 27
_diffrn_reflns_limit_h_min -27
_diffrn_reflns_limit_k_max 11
_diffrn_reflns_limit_k_min -11
_diffrn_reflns_limit_l_max 23
_diffrn_reflns_limit_l_min -23
_diffrn_reflns_number 147224
_diffrn_reflns_reduction_process
;
;
_diffrn_reflns_theta_full 25.39
_diffrn_reflns_theta_max 25.39
_diffrn_reflns_theta_min 0.89
_exptl_absorpt_coefficient_mu 3.346
_exptl_absorpt_correction_T_max 0.554
_exptl_absorpt_correction_T_min 0.348
_exptl_absorpt_correction_type multi-scan
_exptl_crystal_colour yellow
_exptl_crystal_density_diffrn 1.575
_exptl_crystal_density_method 'Not Measured'
_exptl_crystal_description block
_exptl_crystal_F_000 2064
_exptl_crystal_size_max 0.400
_exptl_crystal_size_mid 0.300
_exptl_crystal_size_min 0.200
_refine_diff_density_max 0.433
_refine_diff_density_min -0.637
_refine_diff_density_rms 0.052
_refine_ls_extinction_method none
_refine_ls_goodness_of_fit_ref 1.121
_refine_ls_hydrogen_treatment mixed
_refine_ls_matrix_type full
_refine_ls_number_parameters 719
_refine_ls_number_reflns 7955
_refine_ls_number_restraints 0
_refine_ls_restrained_S_all 1.121
_refine_ls_R_factor_all 0.0164
_refine_ls_R_factor_gt 0.0149
_refine_ls_shift/su_max 0.002
_refine_ls_shift/su_mean 0.000
_refine_ls_structure_factor_coef Fsqd
_refine_ls_weighting_details 'calc w=1/[\s^2^(Fo^2^)+(0.0077P)^2^+5.1339P] where P=(Fo^2^+2Fc^2^)/3'
_refine_ls_weighting_scheme calc
_refine_ls_wR_factor_gt 0.0344
_refine_ls_wR_factor_ref 0.0360
_reflns_number_gt 7665
_reflns_number_total 7955
_reflns_threshold_expression >2\s(i)
_cod_data_source_file om301021j_si_002.cif
_cod_data_source_block PhNO2PhNO2
_cod_depositor_comments
;
The following automatic conversions were performed:

'_symmetry_cell_setting' value 'Monoclinic' changed to 'monoclinic'
according to /home/saulius/struct/CIF-dictionaries/cif_core.dic
dictionary named 'cif_core.dic' version 2.4.2 from 2011-04-26.

Automatic conversion script
Id: cif_fix_values 1891 2012-01-12 08:04:46Z andrius 
;
_cod_original_sg_symbol_H-M 'P 21/c'
_cod_database_code 4080238

loop_
_symmetry_equiv_pos_site_id
_symmetry_equiv_pos_as_xyz
1 x,y,z
2 -x,1/2+y,1/2-z
3 -x,-y,-z
4 x,1/2-y,1/2+z

loop_
_atom_site_aniso_label
_atom_site_aniso_U_11
_atom_site_aniso_U_22
_atom_site_aniso_U_33
_atom_site_aniso_U_23
_atom_site_aniso_U_13
_atom_site_aniso_U_12
Pt1 0.0155(1) 0.0191(1) 0.0143(1) -0.0010(1) -0.0003(1) 0.0012(1)
P1 0.0189(2) 0.0174(2) 0.0159(2) -0.0004(2) 0.0011(2) 0.0003(2)
P2 0.0161(2) 0.0238(3) 0.0181(2) 0.0007(2) -0.0008(2) 0.0014(2)
O1 0.0401(11) 0.0573(13) 0.0489(11) 0.0061(9) 0.0011(8) -0.0183(9)
O2 0.0220(9) 0.0745(14) 0.0583(12) -0.0020(11) 0.0078(8) -0.0016(9)
O3 0.0304(8) 0.0248(8) 0.0249(8) 0.0001(6) -0.0061(6) 0.0001(6)
O4 0.0233(8) 0.0250(8) 0.0379(9) -0.0067(7) -0.0119(7) 0.0031(6)
O5 0.0392(11) 0.0768(14) 0.0403(11) -0.0161(10) -0.0091(8) -0.0145(10)
O6 0.0226(9) 0.0712(14) 0.0594(12) -0.0057(11) -0.0045(9) -0.0004(9)
N1 0.0259(11) 0.0581(15) 0.0287(10) 0.0027(10) -0.0025(8) -0.0100(10)
N2 0.0262(11) 0.0428(12) 0.0352(11) 0.0047(9) -0.0058(9) -0.0089(9)
C1 0.0190(10) 0.0183(10) 0.0204(10) 0.0004(8) 0.0029(8) 0.0006(8)
C2 0.0289(12) 0.0222(11) 0.0197(10) -0.0034(9) -0.0019(8) 0.0008(9)
C3 0.0319(12) 0.0308(12) 0.0197(11) 0.0039(9) -0.0024(9) 0.0020(9)
C4 0.0460(15) 0.0204(11) 0.0360(13) 0.0075(10) -0.0022(11) -0.0020(10)
C5 0.0623(18) 0.0212(12) 0.0353(13) -0.0032(10) -0.0108(12) -0.0080(11)
C6 0.0404(13) 0.0237(11) 0.0227(11) -0.0011(9) -0.0055(10) -0.0026(10)
C7 0.0219(11) 0.0263(11) 0.0191(10) 0.0018(8) 0.0019(8) -0.0021(8)
C8 0.0287(12) 0.0325(13) 0.0377(13) 0.0023(10) 0.0069(10) 0.0033(10)
C9 0.0225(13) 0.0625(18) 0.0436(15) 0.0129(13) 0.0069(11) 0.0069(12)
C10 0.0286(14) 0.0638(19) 0.0425(15) 0.0086(13) 0.0010(11) -0.0184(13)
C11 0.0409(15) 0.0417(15) 0.0430(15) -0.0005(12) 0.0050(12) -0.0179(12)
C12 0.0271(12) 0.0291(12) 0.0311(12) -0.0015(9) 0.0055(9) -0.0043(10)
C13 0.0295(11) 0.0178(10) 0.0181(10) 0.0004(8) 0.0023(8) 0.0058(8)
C14 0.0295(12) 0.0308(12) 0.0226(11) -0.0024(9) 0.0017(9) 0.0058(9)
C15 0.0356(14) 0.0433(14) 0.0261(12) -0.0050(10) -0.0068(10) 0.0085(11)
C16 0.0593(18) 0.0419(14) 0.0178(11) 0.0003(10) -0.0026(11) 0.0136(13)
C17 0.0552(16) 0.0314(13) 0.0228(11) 0.0052(10) 0.0126(11) 0.0052(11)
C18 0.0382(13) 0.0232(11) 0.0236(11) 0.0006(9) 0.0071(10) 0.0015(10)
C19 0.0233(11) 0.0341(12) 0.0209(10) 0.0050(9) 0.0005(8) 0.0109(9)
C20 0.0250(12) 0.0573(17) 0.0304(13) 0.0015(12) 0.0023(10) 0.0084(12)
C21 0.0296(15) 0.090(3) 0.0433(16) 0.0055(16) 0.0089(13) 0.0236(15)
C22 0.060(2) 0.070(2) 0.0466(17) -0.0073(15) 0.0094(15) 0.0404(17)
C23 0.064(2) 0.0420(16) 0.0486(17) -0.0091(13) 0.0051(14) 0.0205(14)
C24 0.0385(15) 0.0334(13) 0.0370(13) -0.0033(11) 0.0028(11) 0.0094(11)
C25 0.0211(10) 0.0245(10) 0.0187(10) 0.0014(8) -0.0038(8) -0.0013(8)
C26 0.0233(12) 0.0368(13) 0.0330(12) 0.0083(10) 0.0019(10) 0.0077(10)
C27 0.0334(13) 0.0316(13) 0.0330(12) 0.0086(10) -0.0029(10) 0.0080(10)
C28 0.0355(13) 0.0295(12) 0.0200(10) 0.0035(9) -0.0024(9) -0.0056(10)
C29 0.0337(13) 0.0346(13) 0.0248(11) 0.0005(9) 0.0072(10) 0.0015(10)
C30 0.0285(12) 0.0232(11) 0.0273(11) 0.0007(9) 0.0027(9) 0.0045(9)
C31 0.0140(10) 0.0314(11) 0.0271(11) -0.0030(9) -0.0003(8) -0.0001(8)
C32 0.0244(12) 0.0382(14) 0.0315(12) -0.0005(10) -0.0062(10) -0.0008(10)
C33 0.0293(13) 0.0553(17) 0.0352(14) -0.0099(12) -0.0096(11) -0.0027(12)
C34 0.0280(13) 0.0502(16) 0.0508(16) -0.0208(13) 0.0026(12) -0.0122(12)
C35 0.0351(14) 0.0395(14) 0.0477(16) -0.0040(12) 0.0102(12) -0.0136(11)
C36 0.0298(12) 0.0374(13) 0.0285(12) -0.0001(10) 0.0013(10) -0.0070(10)
C37 0.0195(10) 0.0277(11) 0.0153(9) -0.0026(8) 0.0000(8) 0.0006(8)
C38 0.0250(11) 0.0232(11) 0.0138(9) -0.0013(8) 0.0011(8) 0.0008(8)
C39 0.0210(11) 0.0333(12) 0.0150(9) 0.0001(8) -0.0016(8) 0.0021(8)
C40 0.0258(11) 0.0342(12) 0.0228(11) -0.0058(9) 0.0025(9) 0.0025(10)
C41 0.0335(13) 0.0329(13) 0.0268(12) -0.0027(10) -0.0006(10) -0.0048(10)
C42 0.0205(11) 0.0455(14) 0.0202(10) 0.0027(10) -0.0014(8) -0.0034(10)
C43 0.0248(12) 0.0421(14) 0.0306(12) 0.0009(10) 0.0066(10) 0.0065(10)
C44 0.0273(12) 0.0300(12) 0.0290(12) -0.0003(9) 0.0060(9) 0.0039(9)
C45 0.0243(11) 0.0260(11) 0.0115(9) -0.0016(8) -0.0015(8) 0.0044(8)
C46 0.0221(11) 0.0233(11) 0.0272(11) 0.0010(8) -0.0083(9) 0.0003(8)
C47 0.0232(12) 0.0414(14) 0.0312(12) -0.0073(10) -0.0003(10) 0.0012(10)
C48 0.0311(13) 0.0391(13) 0.0246(11) -0.0073(10) -0.0020(10) -0.0036(10)
C49 0.0232(11) 0.0284(11) 0.0275(11) 0.0040(9) -0.0052(9) -0.0055(9)
C50 0.0237(12) 0.0404(14) 0.0346(13) -0.0023(10) 0.0018(10) 0.0029(10)
C51 0.0308(13) 0.0352(13) 0.0279(12) -0.0077(10) -0.0034(10) 0.0040(10)

loop_
_atom_site_label
_atom_site_type_symbol
_atom_site_thermal_displace_type
_atom_site_fract_x
_atom_site_fract_y
_atom_site_fract_z
_atom_site_occupancy
_atom_site_U_iso_or_equiv
Pt1 Pt Uani 0.24994(1) 0.89231(1) 0.26507(1) 1.000 0.0163(1)
P1 P Uani 0.18922(2) 1.01754(5) 0.32967(2) 1.000 0.0174(1)
P2 P Uani 0.32224(2) 0.79038(5) 0.33128(3) 1.000 0.0194(1)
O1 O Uani 0.49240(8) 1.1833(2) 0.07934(10) 1.000 0.0488(7)
O2 O Uani 0.52476(7) 0.9726(2) 0.07098(10) 1.000 0.0514(7)
O3 O Uani 0.15425(6) 0.72600(15) 0.14632(7) 1.000 0.0270(5)
O4 O Uani 0.11979(6) 0.94420(16) 0.12981(8) 1.000 0.0293(5)
O5 O Uani -0.08752(8) 0.7440(2) -0.06359(10) 1.000 0.0526(7)
O6 O Uani -0.13396(7) 0.8548(2) 0.01042(10) 1.000 0.0514(7)
N1 N Uani 0.48666(9) 1.0566(3) 0.08351(10) 1.000 0.0377(7)
N2 N Uani -0.08946(8) 0.8078(2) -0.01047(10) 1.000 0.0351(7)
C1 C Uani 0.18042(8) 1.1980(2) 0.30101(10) 1.000 0.0192(6)
C2 C Uani 0.16056(9) 1.2208(2) 0.23378(10) 1.000 0.0237(6)
C3 C Uani 0.15517(10) 1.3544(2) 0.20844(11) 1.000 0.0276(7)
C4 C Uani 0.16921(11) 1.4673(2) 0.24942(12) 1.000 0.0343(8)
C5 C Uani 0.18743(13) 1.4458(3) 0.31598(13) 1.000 0.0402(8)
C6 C Uani 0.19327(10) 1.3121(2) 0.34219(11) 1.000 0.0293(7)
C7 C Uani 0.11508(9) 0.9493(2) 0.32135(10) 1.000 0.0224(6)
C8 C Uani 0.06613(10) 1.0297(3) 0.33108(12) 1.000 0.0328(7)
C9 C Uani 0.01124(11) 0.9692(3) 0.32585(14) 1.000 0.0427(9)
C10 C Uani 0.00502(12) 0.8294(3) 0.31049(14) 1.000 0.0450(9)
C11 C Uani 0.05309(12) 0.7497(3) 0.30032(14) 1.000 0.0418(9)
C12 C Uani 0.10793(10) 0.8087(2) 0.30590(11) 1.000 0.0290(7)
C13 C Uani 0.20363(9) 1.0341(2) 0.42129(10) 1.000 0.0218(6)
C14 C Uani 0.25843(10) 1.0800(2) 0.44571(11) 1.000 0.0276(7)
C15 C Uani 0.27251(12) 1.0846(3) 0.51491(12) 1.000 0.0354(8)
C16 C Uani 0.23301(12) 1.0414(3) 0.56002(12) 1.000 0.0399(8)
C17 C Uani 0.17874(12) 0.9967(3) 0.53638(12) 1.000 0.0360(8)
C18 C Uani 0.16367(11) 0.9934(2) 0.46752(11) 1.000 0.0281(7)
C19 C Uani 0.36972(9) 0.6814(2) 0.28220(10) 1.000 0.0261(6)
C20 C Uani 0.42851(10) 0.7059(3) 0.27820(12) 1.000 0.0375(8)
C21 C Uani 0.46164(13) 0.6168(4) 0.24012(15) 1.000 0.0540(12)
C22 C Uani 0.43661(15) 0.5051(4) 0.20681(16) 1.000 0.0586(11)
C23 C Uani 0.37797(15) 0.4797(3) 0.21046(15) 1.000 0.0515(10)
C24 C Uani 0.34448(12) 0.5676(3) 0.24770(13) 1.000 0.0363(8)
C25 C Uani 0.30325(9) 0.6684(2) 0.39737(10) 1.000 0.0216(6)
C26 C Uani 0.33613(10) 0.5494(3) 0.41269(12) 1.000 0.0310(7)
C27 C Uani 0.31894(11) 0.4554(3) 0.46074(12) 1.000 0.0329(7)
C28 C Uani 0.26917(10) 0.4788(2) 0.49413(11) 1.000 0.0285(7)
C29 C Uani 0.23748(11) 0.5980(2) 0.48096(12) 1.000 0.0308(7)
C30 C Uani 0.25407(10) 0.6922(2) 0.43266(11) 1.000 0.0263(7)
C31 C Uani 0.37067(9) 0.9166(2) 0.37459(11) 1.000 0.0242(6)
C32 C Uani 0.39322(10) 0.8967(3) 0.44087(12) 1.000 0.0317(7)
C33 C Uani 0.42491(11) 1.0026(3) 0.47414(13) 1.000 0.0404(9)
C34 C Uani 0.43453(11) 1.1266(3) 0.44162(15) 1.000 0.0430(9)
C35 C Uani 0.41347(11) 1.1461(3) 0.37542(14) 1.000 0.0405(8)
C36 C Uani 0.38148(10) 1.0418(3) 0.34215(12) 1.000 0.0319(7)
C37 C Uani 0.27143(9) 0.8401(2) 0.16622(10) 1.000 0.0209(6)
C38 C Uani 0.21859(9) 0.9218(2) 0.16317(10) 1.000 0.0207(6)
C39 C Uani 0.32660(9) 0.8990(2) 0.14520(10) 1.000 0.0232(6)
C40 C Uani 0.34002(10) 1.0410(2) 0.15139(11) 1.000 0.0276(7)
C41 C Uani 0.39179(11) 1.0934(3) 0.13096(12) 1.000 0.0312(7)
C42 C Uani 0.43136(9) 1.0021(3) 0.10471(11) 1.000 0.0289(7)
C43 C Uani 0.41998(10) 0.8619(3) 0.09793(12) 1.000 0.0323(7)
C44 C Uani 0.36757(10) 0.8111(2) 0.11779(11) 1.000 0.0286(7)
C45 C Uani 0.16383(9) 0.8490(2) 0.14672(9) 1.000 0.0207(6)
C46 C Uani 0.06838(9) 0.8941(2) 0.09818(11) 1.000 0.0246(6)
C47 C Uani 0.06874(10) 0.8209(3) 0.03819(12) 1.000 0.0320(7)
C48 C Uani 0.01650(10) 0.7896(3) 0.00327(12) 1.000 0.0318(7)
C49 C Uani -0.03438(9) 0.8324(2) 0.02959(11) 1.000 0.0267(6)
C50 C Uani -0.03526(10) 0.9012(3) 0.09034(12) 1.000 0.0329(8)
C51 C Uani 0.01723(10) 0.9319(3) 0.12525(12) 1.000 0.0315(7)
H1 H Uiso 0.1517(10) 1.148(3) 0.2072(12) 1.000 0.025(6)
H2 H Uiso 0.1432(10) 1.367(3) 0.1648(13) 1.000 0.029(6)
H3 H Uiso 0.1666(11) 1.556(3) 0.2326(13) 1.000 0.035(7)
H4 H Uiso 0.1974(11) 1.519(3) 0.3427(13) 1.000 0.037(7)
H5 H Uiso 0.2052(10) 1.299(3) 0.3886(13) 1.000 0.030(6)
H6 H Uiso 0.0705(11) 1.119(3) 0.3415(13) 1.000 0.033(7)
H7 H Uiso -0.0196(13) 1.024(3) 0.3330(14) 1.000 0.047(8)
H8 H Uiso -0.0315(13) 0.790(3) 0.3075(14) 1.000 0.052(8)
H9 H Uiso 0.0487(13) 0.656(3) 0.2885(15) 1.000 0.056(9)
H10 H Uiso 0.1412(11) 0.758(3) 0.2989(12) 1.000 0.031(6)
H11 H Uiso 0.2855(10) 1.109(2) 0.4152(12) 1.000 0.025(6)
H12 H Uiso 0.3079(12) 1.112(3) 0.5289(13) 1.000 0.035(7)
H13 H Uiso 0.2438(12) 1.045(3) 0.6077(15) 1.000 0.045(8)
H14 H Uiso 0.1522(12) 0.968(3) 0.5650(14) 1.000 0.044(8)
H15 H Uiso 0.1266(11) 0.962(3) 0.4512(13) 1.000 0.036(7)
H16 H Uiso 0.4449(10) 0.782(3) 0.2998(12) 1.000 0.025(6)
H17 H Uiso 0.4990(14) 0.636(3) 0.2375(15) 1.000 0.052(9)
H18 H Uiso 0.4583(14) 0.446(3) 0.1813(16) 1.000 0.062(9)
H19 H Uiso 0.3612(14) 0.404(3) 0.1869(16) 1.000 0.057(9)
H20 H Uiso 0.3040(13) 0.547(3) 0.2509(14) 1.000 0.047(8)
H21 H Uiso 0.3696(11) 0.536(3) 0.3922(12) 1.000 0.032(7)
H22 H Uiso 0.3410(11) 0.375(3) 0.4691(13) 1.000 0.036(7)
H23 H Uiso 0.2593(10) 0.412(3) 0.5249(13) 1.000 0.030(6)
H24 H Uiso 0.2038(13) 0.615(3) 0.5037(15) 1.000 0.050(8)
H25 H Uiso 0.2329(11) 0.768(3) 0.4237(13) 1.000 0.035(7)
H26 H Uiso 0.3861(11) 0.813(3) 0.4627(13) 1.000 0.035(7)
H27 H Uiso 0.4383(12) 0.991(3) 0.5202(14) 1.000 0.043(7)
H28 H Uiso 0.4540(13) 1.196(3) 0.4645(15) 1.000 0.054(9)
H29 H Uiso 0.4199(12) 1.228(3) 0.3533(14) 1.000 0.045(8)
H30 H Uiso 0.3658(11) 1.055(3) 0.2991(13) 1.000 0.033(7)
H31 H Uiso 0.2668(9) 0.747(2) 0.1570(11) 1.000 0.018(5)
H32 H Uiso 0.2199(9) 1.011(2) 0.1483(10) 1.000 0.015(5)
H33 H Uiso 0.1040(12) 0.796(3) 0.0209(13) 1.000 0.038(7)
H34 H Uiso 0.0154(11) 0.744(3) -0.0367(13) 1.000 0.036(7)
H35 H Uiso -0.0705(12) 0.928(3) 0.1069(14) 1.000 0.044(8)
H36 H Uiso 0.0190(10) 0.980(3) 0.1649(13) 1.000 0.031(6)
H37 H Uiso 0.3136(11) 1.104(3) 0.1691(13) 1.000 0.037(7)
H38 H Uiso 0.3998(11) 1.185(3) 0.1337(13) 1.000 0.034(7)
H39 H Uiso 0.4465(12) 0.802(3) 0.0781(13) 1.000 0.041(7)
H40 H Uiso 0.3585(10) 0.712(3) 0.1123(12) 1.000 0.033(7)

loop_
_atom_type_symbol
_atom_type_description
_atom_type_scat_dispersion_real
_atom_type_scat_dispersion_imag
_atom_type_scat_source
Pt Pt -1.7033 8.3905 'International Tables Vol C Tables 4.2.6.8 and 6.1.1.4'
P P 0.1023 0.0942 'International Tables Vol C Tables 4.2.6.8 and 6.1.1.4'
O O 0.0106 0.0060 'International Tables Vol C Tables 4.2.6.8 and 6.1.1.4'
N N 0.0061 0.0033 'International Tables Vol C Tables 4.2.6.8 and 6.1.1.4'
H H 0.0000 0.0000 'International Tables Vol C Tables 4.2.6.8 and 6.1.1.4'
C C 0.0033 0.0016 'International Tables Vol C Tables 4.2.6.8 and 6.1.1.4'

loop_
_geom_angle_atom_site_label_1
_geom_angle_atom_site_label_2
_geom_angle_atom_site_label_3
_geom_angle
_geom_angle_publ_flag
P1 Pt1 P2 110.78(2) yes
P1 Pt1 C37 145.96(6) yes
P1 Pt1 C38 106.07(6) yes
P2 Pt1 C37 103.06(6) yes
P2 Pt1 C38 143.10(6) yes
C37 Pt1 C38 40.03(8) yes
Pt1 P1 C1 112.51(6) yes
Pt1 P1 C7 111.21(6) yes
Pt1 P1 C13 121.23(7) yes
C1 P1 C7 103.08(9) yes
C1 P1 C13 103.57(9) yes
C7 P1 C13 103.37(9) yes
Pt1 P2 C19 112.32(7) yes
Pt1 P2 C25 119.18(7) yes
Pt1 P2 C31 112.94(7) yes
C19 P2 C25 101.01(9) yes
C19 P2 C31 105.03(9) yes
C25 P2 C31 104.82(10) yes
C45 O4 C46 118.02(16) yes
O1 N1 O2 123.7(2) yes
O1 N1 C42 118.2(2) yes
O2 N1 C42 118.0(3) yes
O5 N2 O6 123.8(2) yes
O5 N2 C49 117.87(18) yes
O6 N2 C49 118.32(19) yes
P1 C1 C2 117.83(14) yes
P1 C1 C6 123.38(15) yes
C2 C1 C6 118.79(18) no
C1 C2 C3 120.56(18) no
C2 C3 C4 120.3(2) no
C3 C4 C5 119.5(2) no
C4 C5 C6 121.0(2) no
C1 C6 C5 119.9(2) no
P1 C7 C8 123.44(17) yes
P1 C7 C12 117.68(16) yes
C8 C7 C12 118.9(2) no
C7 C8 C9 120.1(2) no
C8 C9 C10 120.2(2) no
C9 C10 C11 120.0(3) no
C10 C11 C12 120.2(3) no
C7 C12 C11 120.7(2) no
P1 C13 C14 118.36(16) yes
P1 C13 C18 122.65(16) yes
C14 C13 C18 118.83(19) no
C13 C14 C15 120.2(2) no
C14 C15 C16 120.4(2) no
C15 C16 C17 119.8(2) no
C16 C17 C18 120.5(2) no
C13 C18 C17 120.3(2) no
P2 C19 C20 123.54(17) yes
P2 C19 C24 117.43(17) yes
C20 C19 C24 119.0(2) no
C19 C20 C21 119.8(2) no
C20 C21 C22 120.8(3) no
C21 C22 C23 119.9(3) no
C22 C23 C24 120.0(3) no
C19 C24 C23 120.5(3) no
P2 C25 C26 121.94(16) yes
P2 C25 C30 119.63(15) yes
C26 C25 C30 118.42(19) no
C25 C26 C27 120.5(2) no
C26 C27 C28 120.3(2) no
C27 C28 C29 119.6(2) no
C28 C29 C30 120.5(2) no
C25 C30 C29 120.59(19) no
P2 C31 C32 122.17(17) yes
P2 C31 C36 118.58(17) yes
C32 C31 C36 119.0(2) no
C31 C32 C33 119.9(2) no
C32 C33 C34 120.3(2) no
C33 C34 C35 120.2(3) no
C34 C35 C36 119.9(3) no
C31 C36 C35 120.7(2) no
Pt1 C37 C38 70.36(11) yes
Pt1 C37 C39 115.29(13) yes
C38 C37 C39 121.27(17) no
Pt1 C38 C37 69.61(11) yes
Pt1 C38 C45 112.75(13) yes
C37 C38 C45 117.61(17) no
C37 C39 C40 122.52(18) no
C37 C39 C44 119.50(17) no
C40 C39 C44 117.98(19) no
C39 C40 C41 121.3(2) no
C40 C41 C42 118.7(2) no
N1 C42 C41 119.1(3) yes
N1 C42 C43 119.1(2) yes
C41 C42 C43 121.9(2) no
C42 C43 C44 118.8(2) no
C39 C44 C43 121.3(2) no
O3 C45 O4 120.86(18) yes
O3 C45 C38 128.85(19) yes
O4 C45 C38 110.29(16) yes
O4 C46 C47 120.82(19) yes
O4 C46 C51 117.46(19) yes
C47 C46 C51 121.4(2) no
C46 C47 C48 119.2(2) no
C47 C48 C49 118.8(2) no
N2 C49 C48 118.36(19) yes
N2 C49 C50 119.27(19) yes
C48 C49 C50 122.3(2) no
C49 C50 C51 118.6(2) no
C46 C51 C50 119.5(2) no
C1 C2 H1 119.3(17) no
C3 C2 H1 120.2(17) no
C2 C3 H2 119.3(18) no
C4 C3 H2 120.4(18) no
C3 C4 H3 120.6(17) no
C5 C4 H3 119.9(17) no
C4 C5 H4 119.9(17) no
C6 C5 H4 119.1(17) no
C1 C6 H5 120.1(17) no
C5 C6 H5 119.9(18) no
C7 C8 H6 119.2(17) no
C9 C8 H6 120.7(17) no
C8 C9 H7 117.9(19) no
C10 C9 H7 121.9(19) no
C9 C10 H8 119.7(19) no
C11 C10 H8 120.3(18) no
C10 C11 H9 119.9(19) no
C12 C11 H9 119.9(19) no
C7 C12 H10 117.1(17) no
C11 C12 H10 122.3(17) no
C13 C14 H11 119.7(14) no
C15 C14 H11 120.1(14) no
C14 C15 H12 118.2(17) no
C16 C15 H12 121.4(17) no
C15 C16 H13 119.0(17) no
C17 C16 H13 121.3(17) no
C16 C17 H14 121.3(18) no
C18 C17 H14 118.2(18) no
C13 C18 H15 119.1(16) no
C17 C18 H15 120.7(16) no
C19 C20 H16 119.1(15) no
C21 C20 H16 121.1(15) no
C20 C21 H17 118.1(19) no
C22 C21 H17 121.2(19) no
C21 C22 H18 121(2) no
C23 C22 H18 119.0(19) no
C22 C23 H19 119(2) no
C24 C23 H19 121(2) no
C19 C24 H20 120.4(17) no
C23 C24 H20 119.1(17) no
C25 C26 H21 119.2(18) no
C27 C26 H21 120.3(18) no
C26 C27 H22 118.9(16) no
C28 C27 H22 120.7(16) no
C27 C28 H23 116.8(16) no
C29 C28 H23 123.6(16) no
C28 C29 H24 120.1(18) no
C30 C29 H24 119.4(18) no
C25 C30 H25 119.4(17) no
C29 C30 H25 120.0(17) no
C31 C32 H26 119.2(16) no
C33 C32 H26 120.8(16) no
C32 C33 H27 119.8(17) no
C34 C33 H27 119.8(18) no
C33 C34 H28 119.3(18) no
C35 C34 H28 120.5(18) no
C34 C35 H29 120.8(18) no
C36 C35 H29 119.4(18) no
C31 C36 H30 118.6(18) no
C35 C36 H30 120.7(18) no
Pt1 C37 H31 112.7(14) no
C38 C37 H31 115.6(13) no
C39 C37 H31 114.1(13) no
Pt1 C38 H32 114.8(13) no
C37 C38 H32 118.7(13) no
C45 C38 H32 115.2(13) no
C39 C40 H37 120.9(17) no
C41 C40 H37 117.8(17) no
C40 C41 H38 121.1(16) no
C42 C41 H38 120.1(16) no
C42 C43 H39 120.8(17) no
C44 C43 H39 120.3(17) no
C39 C44 H40 118.9(14) no
C43 C44 H40 119.7(14) no
C46 C47 H33 119.9(17) no
C48 C47 H33 120.8(16) no
C47 C48 H34 121.3(16) no
C49 C48 H34 119.9(16) no
C49 C50 H35 120.1(17) no
C51 C50 H35 121.3(17) no
C46 C51 H36 118.5(15) no
C50 C51 H36 121.9(15) no

loop_
_geom_bond_atom_site_label_1
_geom_bond_atom_site_label_2
_geom_bond_distance
_geom_bond_publ_flag
Pt1 P1 2.2920(5) yes
Pt1 P2 2.2738(5) yes
Pt1 C37 2.106(2) yes
Pt1 C38 2.117(2) yes
P1 C1 1.828(2) yes
P1 C7 1.827(2) yes
P1 C13 1.828(2) yes
P2 C19 1.834(2) yes
P2 C25 1.827(2) yes
P2 C31 1.823(2) yes
O1 N1 1.226(3) yes
O2 N1 1.228(3) yes
O3 C45 1.200(2) yes
O4 C45 1.390(2) yes
O4 C46 1.390(3) yes
O5 N2 1.219(3) yes
O6 N2 1.215(3) yes
N1 C42 1.462(3) yes
N2 C49 1.472(3) yes
C1 C2 1.396(3) no
C1 C6 1.385(3) no
C2 C3 1.378(3) no
C3 C4 1.379(3) no
C4 C5 1.372(4) no
C5 C6 1.386(3) no
C7 C8 1.389(3) no
C7 C12 1.390(3) no
C8 C9 1.389(4) no
C9 C10 1.380(4) no
C10 C11 1.371(4) no
C11 C12 1.382(4) no
C13 C14 1.394(3) no
C13 C18 1.393(3) no
C14 C15 1.387(3) no
C15 C16 1.377(4) no
C16 C17 1.375(4) no
C17 C18 1.384(3) no
C19 C20 1.382(3) no
C19 C24 1.395(3) no
C20 C21 1.397(4) no
C21 C22 1.366(5) no
C22 C23 1.379(5) no
C23 C24 1.385(4) no
C25 C26 1.392(3) no
C25 C30 1.386(3) no
C26 C27 1.385(4) no
C27 C28 1.377(3) no
C28 C29 1.372(3) no
C29 C30 1.386(3) no
C31 C32 1.392(3) no
C31 C36 1.391(3) no
C32 C33 1.392(4) no
C33 C34 1.376(4) no
C34 C35 1.380(4) no
C35 C36 1.384(4) no
C37 C38 1.446(3) no
C37 C39 1.474(3) no
C38 C45 1.460(3) no
C39 C40 1.400(3) no
C39 C44 1.400(3) no
C40 C41 1.378(3) no
C41 C42 1.388(4) no
C42 C43 1.375(4) no
C43 C44 1.381(3) no
C46 C47 1.379(3) no
C46 C51 1.373(3) no
C47 C48 1.382(3) no
C48 C49 1.374(3) no
C49 C50 1.372(3) no
C50 C51 1.386(3) no
C2 H1 0.89(3) no
C3 H2 0.90(3) no
C4 H3 0.91(3) no
C5 H4 0.90(3) no
C6 H5 0.95(3) no
C8 H6 0.89(3) no
C9 H7 0.90(3) no
C10 H8 0.92(3) no
C11 H9 0.93(3) no
C12 H10 0.93(3) no
C14 H11 0.94(2) no
C15 H12 0.88(3) no
C16 H13 0.96(3) no
C17 H14 0.90(3) no
C18 H15 0.94(3) no
C20 H16 0.92(3) no
C21 H17 0.89(3) no
C22 H18 0.93(3) no
C23 H19 0.93(3) no
C24 H20 0.96(3) no
C26 H21 0.90(3) no
C27 H22 0.93(3) no
C28 H23 0.92(3) no
C29 H24 0.94(3) no
C30 H25 0.89(3) no
C32 H26 0.93(3) no
C33 H27 0.95(3) no
C34 H28 0.91(3) no
C35 H29 0.92(3) no
C36 H30 0.91(3) no
C37 H31 0.916(19) no
C38 H32 0.906(19) no
C40 H37 0.94(3) no
C41 H38 0.90(3) no
C43 H39 0.94(3) no
C44 H40 0.98(3) no
C47 H33 0.93(3) no
C48 H34 0.90(3) no
C50 H35 0.93(3) no
C51 H36 0.91(3) no

loop_
_geom_contact_atom_site_label_1
_geom_contact_atom_site_label_2
_geom_contact_distance
_geom_contact_site_symmetry_2
_geom_contact_publ_flag
Pt1 H1 3.48(3) . no
Pt1 H10 2.93(3) . no
Pt1 H11 3.67(2) . no
Pt1 H20 3.56(3) . no
Pt1 H25 3.40(3) . no
Pt1 H30 3.13(3) . no
Pt1 H37 3.20(3) . no
P1 P2 3.7579(7) . no
P1 C38 3.524(2) . no
P2 P1 3.7579(7) . no
P2 C37 3.431(2) . no
P1 H25 3.16(3) . no
O1 C20 3.265(3) 2_655 no
O1 C32 3.379(3) 2_655 no
O2 N1 3.063(3) 3_675 no
O2 C26 3.284(3) 2_655 no
O2 O2 3.009(3) 3_675 no
O3 C4 3.216(3) 1_545 no
O3 C47 2.959(3) . no
O3 C17 3.124(3) 4_564 no
O5 C3 3.311(3) 3_575 no
O5 C17 3.236(3) 2_545 no
O6 C28 3.330(3) 2_555 no
O6 C6 3.320(3) 2_545 no
O6 C29 3.347(3) 2_555 no
O1 H16 2.87(2) 2_655 no
O1 H28 2.65(3) 4_574 no
O1 H38 2.45(3) . no
O2 H28 2.80(3) 2_645 no
O2 H21 2.57(3) 2_655 no
O2 H39 2.45(3) . no
O3 H33 2.75(3) . no
O3 H3 2.36(3) 1_545 no
O3 H31 2.60(2) . no
O3 H14 2.46(3) 4_564 no
O4 H1 2.56(3) . no
O5 H34 2.40(3) . no
O5 H2 2.54(3) 3_575 no
O6 H35 2.43(3) . no
O6 H5 2.72(2) 2_545 no
N1 O2 3.063(3) 3_675 no
N2 C46 3.394(3) 3_575 no
C2 C8 3.509(3) . no
C2 C38 3.492(3) . no
C3 O5 3.311(3) 3_575 no
C4 O3 3.216(3) 1_565 no
C5 C30 3.581(3) 1_565 no
C6 O6 3.320(3) 2_555 no
C6 C14 3.319(3) . no
C8 C18 3.419(3) . no
C8 C2 3.509(3) . no
C12 C45 3.496(3) . no
C13 C30 3.481(3) . no
C14 C32 3.574(3) . no
C14 C31 3.402(3) . no
C14 C6 3.319(3) . no
C17 O3 3.124(3) 4_565 no
C17 O5 3.236(3) 2_555 no
C18 C8 3.419(3) . no
C19 C44 3.478(3) . no
C19 C39 3.513(3) . no
C20 O1 3.265(3) 2_645 no
C20 C44 3.535(3) . no
C24 C26 3.285(4) . no
C24 C37 3.452(3) . no
C24 C44 3.536(3) . no
C26 O2 3.284(3) 2_645 no
C26 C24 3.285(4) . no
C28 C40 3.426(3) 4_565 no
C28 O6 3.330(3) 2_545 no
C28 C39 3.399(3) 4_565 no
C29 O6 3.347(3) 2_545 no
C30 C13 3.481(3) . no
C30 C5 3.581(3) 1_545 no
C31 C14 3.402(3) . no
C32 O1 3.379(3) 2_645 no
C32 C14 3.574(3) . no
C33 C33 3.546(4) 3_676 no
C37 C24 3.452(3) . no
C37 C45 2.486(3) . no
C37 C19 3.472(3) . no
C37 P2 3.431(2) . no
C38 P1 3.524(2) . no
C38 C39 2.544(3) . no
C38 C2 3.492(3) . no
C39 C19 3.513(3) . no
C39 C28 3.399(3) 4_564 no
C40 C28 3.426(3) 4_564 no
C44 C20 3.535(3) . no
C44 C19 3.478(3) . no
C44 C24 3.536(3) . no
C45 C12 3.496(3) . no
C46 N2 3.394(3) 3_575 no
C47 O3 2.959(3) . no
C48 C50 3.536(4) 3_575 no
C50 C48 3.536(4) 3_575 no
C1 H6 2.81(3) . no
C2 H32 3.01(2) . no
C3 H8 2.91(3) 2_555 no
C3 H13 3.09(3) 4_574 no
C4 H10 3.04(3) 1_565 no
C7 H15 2.57(3) . no
C8 H15 2.76(3) . no
C10 H34 3.10(3) 4_565 no
C13 H25 2.64(3) . no
C13 H5 2.62(3) . no
C14 H5 2.65(3) . no
C14 H25 3.08(3) . no
C17 H2 3.01(3) 4_575 no
C18 H25 2.85(3) . no
C19 H21 2.58(3) . no
C23 H40 2.97(3) . no
C24 H40 3.05(2) . no
C24 H21 2.90(2) . no
C24 H31 3.00(2) . no
C25 H4 2.97(3) 1_545 no
C25 H26 2.63(3) . no
C26 H26 2.92(3) . no
C28 H5 3.02(3) 1_545 no
C29 H4 2.93(3) 1_545 no
C30 H4 2.71(3) 1_545 no
C31 H16 2.66(2) . no
C31 H11 2.85(2) . no
C36 H16 3.03(3) . no
C36 H11 2.79(2) . no
C37 H32 2.04(2) . no
C38 H1 2.83(3) . no
C38 H31 2.02(2) . no
C38 H37 2.80(3) . no
C40 H32 2.78(2) . no
C40 H30 2.95(3) . no
C40 H23 3.06(3) 4_564 no
C45 H33 2.81(3) . no
C45 H24 3.05(3) 4_564 no
H1 Pt1 3.48(3) . no
H1 O4 2.56(3) . no
H1 C38 2.83(3) . no
H1 H32 2.40(3) . no
H2 O5 2.54(3) 3_575 no
H2 C17 3.01(3) 4_574 no
H2 H14 2.55(4) 4_574 no
H3 O3 2.36(3) 1_565 no
H3 H10 2.43(4) 1_565 no
H4 C25 2.97(3) 1_565 no
H4 C29 2.93(3) 1_565 no
H4 C30 2.71(3) 1_565 no
H5 C13 2.62(3) . no
H5 C14 2.65(3) . no
H5 C28 3.02(3) 1_565 no
H5 O6 2.72(2) 2_555 no
H6 C1 2.81(3) . no
H8 C3 2.91(3) 2_545 no
H9 H36 2.51(4) 2_545 no
H10 Pt1 2.93(3) . no
H10 C4 3.04(3) 1_545 no
H10 H3 2.43(4) 1_545 no
H11 Pt1 3.67(2) . no
H11 C31 2.85(2) . no
H11 C36 2.79(2) . no
H13 C3 3.09(3) 4_575 no
H14 O3 2.46(3) 4_565 no
H14 H2 2.55(4) 4_575 no
H15 C7 2.57(3) . no
H15 C8 2.76(3) . no
H16 C31 2.66(2) . no
H16 C36 3.03(3) . no
H16 O1 2.87(2) 2_645 no
H19 H38 2.54(4) 1_545 no
H20 Pt1 3.56(3) . no
H21 C19 2.58(3) . no
H21 C24 2.90(2) . no
H21 O2 2.57(3) 2_645 no
H23 C40 3.06(2) 4_565 no
H24 C45 3.05(3) 4_565 no
H24 H33 2.50(4) 4_565 no
H25 Pt1 3.40(3) . no
H25 P1 3.16(3) . no
H25 C13 2.64(3) . no
H25 C14 3.08(3) . no
H25 C18 2.85(3) . no
H26 C25 2.63(3) . no
H26 C26 2.92(3) . no
H28 O2 2.80(3) 2_655 no
H28 O1 2.65(3) 4_575 no
H30 Pt1 3.13(3) . no
H30 C40 2.95(3) . no
H31 O3 2.60(2) . no
H31 C24 3.00(2) . no
H31 H40 2.36(3) . no
H32 C2 3.01(2) . no
H32 C40 2.78(2) . no
H32 H1 2.40(3) . no
H32 H37 2.35(3) . no
H33 O3 2.75(3) . no
H33 C45 2.81(3) . no
H33 H24 2.50(4) 4_564 no
H34 O5 2.40(3) . no
H34 C10 3.10(3) 4_564 no
H35 O6 2.43(3) . no
H36 H9 2.51(4) 2_555 no
H37 Pt1 3.20(3) . no
H37 C38 2.80(3) . no
H37 H32 2.35(3) . no
H38 O1 2.45(3) . no
H38 H19 2.54(4) 1_565 no
H39 O2 2.45(3) . no
H40 C23 2.97(3) . no
H40 C24 3.05(2) . no
H40 H31 2.36(3) . no

loop_
_geom_hbond_atom_site_label_D
_geom_hbond_atom_site_label_H
_geom_hbond_atom_site_label_A
_geom_hbond_distance_DH
_geom_hbond_distance_HA
_geom_hbond_distance_DA
_geom_hbond_angle_DHA
_geom_hbond_site_symmetry_A
_geom_hbond_publ_flag
C2 H1 O4 0.89(3) 2.56(3) 3.450(2) 177(2) . yes
C3 H2 O5 0.90(3) 2.54(3) 3.311(3) 144(2) 3_575 yes
C4 H3 O3 0.91(3) 2.36(3) 3.216(3) 155(2) 1_565 yes
C17 H14 O3 0.90(3) 2.46(3) 3.124(3) 131(2) 4_565 yes
C26 H21 O2 0.90(3) 2.57(3) 3.284(3) 137(2) 2_645 yes
C37 H31 O3 0.916(19) 2.60(2) 2.916(2) 101.3(15) . yes

loop_
_geom_torsion_atom_site_label_1
_geom_torsion_atom_site_label_2
_geom_torsion_atom_site_label_3
_geom_torsion_atom_site_label_4
_geom_torsion
_geom_torsion_publ_flag
P2 Pt1 P1 C1 126.40(7) no
P2 Pt1 P1 C7 -118.54(7) no
P2 Pt1 P1 C13 3.15(8) no
C37 Pt1 P1 C1 -47.11(12) no
C37 Pt1 P1 C7 67.95(12) no
C37 Pt1 P1 C13 -170.37(12) no
C38 Pt1 P1 C1 -51.54(9) no
C38 Pt1 P1 C7 63.52(9) no
C38 Pt1 P1 C13 -174.80(9) no
P1 Pt1 P2 C19 176.97(7) no
P1 Pt1 P2 C25 59.21(8) no
P1 Pt1 P2 C31 -64.47(8) no
C37 Pt1 P2 C19 -6.76(9) no
C37 Pt1 P2 C25 -124.51(9) no
C37 Pt1 P2 C31 111.81(9) no
C38 Pt1 P2 C19 -6.33(12) no
C38 Pt1 P2 C25 -124.09(12) no
C38 Pt1 P2 C31 112.24(12) no
P1 Pt1 C37 C38 -6.63(17) no
P1 Pt1 C37 C39 109.53(15) no
P2 Pt1 C37 C38 179.60(10) no
P2 Pt1 C37 C39 -64.24(14) no
C38 Pt1 C37 C39 116.16(19) no
P1 Pt1 C38 C37 176.15(10) no
P1 Pt1 C38 C45 -71.51(14) no
P2 Pt1 C38 C37 -0.65(16) no
P2 Pt1 C38 C45 111.70(14) no
C37 Pt1 C38 C45 112.35(18) no
Pt1 P1 C7 C8 -153.71(17) no
Pt1 P1 C7 C12 27.73(18) no
C1 P1 C7 C8 -32.9(2) no
C1 P1 C7 C12 148.52(16) no
C13 P1 C7 C8 74.7(2) no
C13 P1 C7 C12 -103.86(17) no
Pt1 P1 C13 C14 52.45(18) no
Pt1 P1 C13 C18 -122.85(16) no
C1 P1 C13 C14 -74.92(17) no
C1 P1 C13 C18 109.78(17) no
C7 P1 C13 C14 177.82(16) no
C7 P1 C13 C18 2.53(19) no
Pt1 P1 C1 C2 56.38(16) no
Pt1 P1 C1 C6 -122.60(17) no
C7 P1 C1 C2 -63.51(17) no
C7 P1 C1 C6 117.52(18) no
C13 P1 C1 C2 -170.98(16) no
C13 P1 C1 C6 10.0(2) no
Pt1 P2 C25 C26 142.58(17) no
Pt1 P2 C25 C30 -35.98(19) no
C19 P2 C25 C26 19.1(2) no
C19 P2 C25 C30 -159.48(17) no
C31 P2 C25 C26 -89.86(19) no
C31 P2 C25 C30 91.57(18) no
Pt1 P2 C31 C32 141.50(17) no
Pt1 P2 C31 C36 -33.1(2) no
C19 P2 C31 C32 -95.8(2) no
Pt1 P2 C19 C20 118.62(18) no
Pt1 P2 C19 C24 -61.79(19) no
C25 P2 C19 C20 -113.3(2) no
C25 P2 C19 C24 66.30(19) no
C31 P2 C19 C20 -4.5(2) no
C31 P2 C19 C24 175.09(18) no
C19 P2 C31 C36 89.59(19) no
C25 P2 C31 C32 10.2(2) no
C25 P2 C31 C36 -164.41(18) no
C45 O4 C46 C51 129.1(2) no
C45 O4 C46 C47 -57.1(3) no
C46 O4 C45 O3 -14.2(3) no
C46 O4 C45 C38 165.68(17) no
O1 N1 C42 C43 168.3(2) no
O1 N1 C42 C41 -11.6(3) no
O2 N1 C42 C41 168.3(2) no
O2 N1 C42 C43 -11.9(3) no
O5 N2 C49 C48 3.8(3) no
O6 N2 C49 C50 3.1(3) no
O5 N2 C49 C50 -178.6(2) no
O6 N2 C49 C48 -174.6(2) no
P1 C1 C2 C3 -177.50(17) no
P1 C1 C6 C5 177.66(19) no
C2 C1 C6 C5 -1.3(3) no
C6 C1 C2 C3 1.5(3) no
C1 C2 C3 C4 -0.2(3) no
C2 C3 C4 C5 -1.4(4) no
C3 C4 C5 C6 1.6(4) no
C4 C5 C6 C1 -0.2(4) no
P1 C7 C8 C9 -178.05(19) no
C8 C7 C12 C11 0.0(3) no
C12 C7 C8 C9 0.5(3) no
P1 C7 C12 C11 178.60(19) no
C7 C8 C9 C10 -0.5(4) no
C8 C9 C10 C11 0.0(4) no
C9 C10 C11 C12 0.5(4) no
C10 C11 C12 C7 -0.5(4) no
C14 C13 C18 C17 -1.0(3) no
P1 C13 C14 C15 -175.44(18) no
C18 C13 C14 C15 0.0(3) no
P1 C13 C18 C17 174.28(18) no
C13 C14 C15 C16 1.3(4) no
C14 C15 C16 C17 -1.6(4) no
C15 C16 C17 C18 0.7(4) no
C16 C17 C18 C13 0.7(4) no
C24 C19 C20 C21 -0.2(4) no
P2 C19 C20 C21 179.4(2) no
P2 C19 C24 C23 -179.1(2) no
C20 C19 C24 C23 0.6(4) no
C19 C20 C21 C22 -0.2(4) no
C20 C21 C22 C23 0.2(5) no
C21 C22 C23 C24 0.2(5) no
C22 C23 C24 C19 -0.6(4) no
P2 C25 C26 C27 -176.76(19) no
P2 C25 C30 C29 177.24(17) no
C26 C25 C30 C29 -1.4(3) no
C30 C25 C26 C27 1.8(3) no
C25 C26 C27 C28 -0.2(4) no
C26 C27 C28 C29 -1.9(4) no
C27 C28 C29 C30 2.3(3) no
C28 C29 C30 C25 -0.7(3) no
P2 C31 C32 C33 -173.16(18) no
C32 C31 C36 C35 -0.9(3) no
C36 C31 C32 C33 1.5(3) no
P2 C31 C36 C35 173.91(19) no
C31 C32 C33 C34 -0.6(4) no
C32 C33 C34 C35 -0.9(4) no
C33 C34 C35 C36 1.4(4) no
C34 C35 C36 C31 -0.5(4) no
C38 C37 C39 C44 -149.5(2) no
C38 C37 C39 C40 30.4(3) no
C39 C37 C38 C45 145.96(18) no
Pt1 C37 C38 C45 -105.74(17) no
C39 C37 C38 Pt1 -108.30(18) no
Pt1 C37 C39 C40 -51.1(2) no
Pt1 C37 C39 C44 129.01(17) no
Pt1 C38 C45 O4 116.29(14) no
Pt1 C38 C45 O3 -63.9(2) no
C37 C38 C45 O3 14.2(3) no
C37 C38 C45 O4 -165.66(17) no
C37 C39 C40 C41 -179.6(2) no
C40 C39 C44 C43 0.6(3) no
C44 C39 C40 C41 0.3(3) no
C37 C39 C44 C43 -179.5(2) no
C39 C40 C41 C42 -0.9(3) no
C40 C41 C42 C43 0.7(3) no
C40 C41 C42 N1 -179.4(2) no
N1 C42 C43 C44 -179.7(2) no
C41 C42 C43 C44 0.1(3) no
C42 C43 C44 C39 -0.8(3) no
O4 C46 C51 C50 171.0(2) no
C51 C46 C47 C48 2.5(4) no
O4 C46 C47 C48 -171.0(2) no
C47 C46 C51 C50 -2.7(4) no
C46 C47 C48 C49 -0.1(4) no
C47 C48 C49 N2 175.5(2) no
C47 C48 C49 C50 -2.1(4) no
C48 C49 C50 C51 1.9(4) no
N2 C49 C50 C51 -175.7(2) no
C49 C50 C51 C46 0.5(4) no
